data_7234176
loop_
_publ_author_name
'Jiang, Hao'
'Liu, Xiao-Jing'
'Jia, Ran-Rong'
'Xu, Tian-Hui'
'Xia, Min'

_publ_section_title
;
 Side chain effects on the solid-state emission behaviours and
 mechano-fluorochromic activities of 10H-phenothiazinylbenzo[d]imidazoles
;
_journal_issue 52
_journal_name_full 'RSC Advances'
_journal_page_first 30381
_journal_paper_doi 10.1039/C9RA05255K
_journal_volume 9
_journal_year 2019
_chemical_absolute_configuration ad
_chemical_formula_moiety 'C32 H28 N4 S'
_chemical_formula_sum 'C32 H28 N4 S'
_chemical_formula_weight 500.64
_space_group_crystal_system monoclinic
_space_group_IT_number 4
_space_group_name_Hall 'P 2yb'
_space_group_name_H-M_alt 'P 1 21 1'
_symmetry_space_group_name_Hall 'P 2yb'
_symmetry_space_group_name_H-M 'P 1 21 1'
_atom_sites_solution_hydrogens geom
_atom_sites_solution_primary dual
_audit_creation_date 2019-03-21
_audit_creation_method
;
Olex2 1.2
(compiled 2018.05.29 svn.r3508 for OlexSys, GUI svn.r5506)
;
_audit_update_record
;
2019-06-03 deposited with the CCDC.    2019-09-08 downloaded from the CCDC.
;
_cell_angle_alpha 90
_cell_angle_beta 108.7430(10)
_cell_angle_gamma 90
_cell_formula_units_Z 2
_cell_length_a 8.6242(2)
_cell_length_b 13.3809(3)
_cell_length_c 11.9133(3)
_cell_measurement_reflns_used 9945
_cell_measurement_temperature 170(2)
_cell_measurement_theta_max 30.50
_cell_measurement_theta_min 2.49
_cell_volume 1301.88(5)
_computing_cell_refinement 'SAINT V8.38A (?, 2016)'
_computing_data_reduction 'SAINT V8.38A (?, 2016)'
_computing_molecular_graphics 'Olex2 (Dolomanov et al., 2009)'
_computing_publication_material 'Olex2 (Dolomanov et al., 2009)'
_computing_structure_refinement 'ShelXL (Sheldrick, 2015)'
_computing_structure_solution 'ShelXT (Sheldrick, 2015)'
_diffrn_ambient_temperature 169.99
_diffrn_measured_fraction_theta_full 0.999
_diffrn_measured_fraction_theta_max 0.998
_diffrn_measurement_device_type 'Bruker APEX-II CCD'
_diffrn_measurement_method '\f and \w scans'
_diffrn_radiation_type MoK\a
_diffrn_radiation_wavelength 0.71073
_diffrn_reflns_av_R_equivalents 0.0407
_diffrn_reflns_av_unetI/netI 0.0338
_diffrn_reflns_Laue_measured_fraction_full 0.999
_diffrn_reflns_Laue_measured_fraction_max 0.998
_diffrn_reflns_limit_h_max 12
_diffrn_reflns_limit_h_min -12
_diffrn_reflns_limit_k_max 19
_diffrn_reflns_limit_k_min -16
_diffrn_reflns_limit_l_max 17
_diffrn_reflns_limit_l_min -17
_diffrn_reflns_number 28730
_diffrn_reflns_point_group_measured_fraction_full 0.964
_diffrn_reflns_point_group_measured_fraction_max 0.931
_diffrn_reflns_theta_full 25.242
_diffrn_reflns_theta_max 30.521
_diffrn_reflns_theta_min 2.361
_diffrn_standards_number 0
_exptl_absorpt_coefficient_mu 0.153
_exptl_absorpt_correction_T_max 0.7461
_exptl_absorpt_correction_T_min 0.6950
_exptl_absorpt_correction_type multi-scan
_exptl_absorpt_process_details
;
SADABS-2016/2 (Bruker,2016/2) was used for absorption correction.
wR2(int) was 0.0968 before and 0.0504 after correction.
The Ratio of minimum to maximum transmission is 0.9315.
The \l/2 correction factor is Not present.
;
_exptl_crystal_colour colourless
_exptl_crystal_colour_primary colourless
_exptl_crystal_density_diffrn 1.277
_exptl_crystal_description block
_exptl_crystal_F_000 528
_exptl_crystal_size_max 0.49
_exptl_crystal_size_mid 0.38
_exptl_crystal_size_min 0.32
_refine_diff_density_max 0.218
_refine_diff_density_min -0.210
_refine_diff_density_rms 0.038
_refine_ls_abs_structure_details
;
 Flack x determined using 2774 quotients [(I+)-(I-)]/[(I+)+(I-)]
 (Parsons, Flack and Wagner, Acta Cryst. B69 (2013) 249-259).
;
_refine_ls_abs_structure_Flack -0.006(15)
_refine_ls_extinction_method none
_refine_ls_goodness_of_fit_ref 1.037
_refine_ls_hydrogen_treatment constr
_refine_ls_matrix_type full
_refine_ls_number_parameters 335
_refine_ls_number_reflns 7405
_refine_ls_number_restraints 1
_refine_ls_restrained_S_all 1.037
_refine_ls_R_factor_all 0.0364
_refine_ls_R_factor_gt 0.0317
_refine_ls_shift/su_max 0.001
_refine_ls_shift/su_mean 0.000
_refine_ls_structure_factor_coef Fsqd
_refine_ls_weighting_details 'w=1/[\s^2^(Fo^2^)+(0.0463P)^2^+0.0953P] where P=(Fo^2^+2Fc^2^)/3'
_refine_ls_weighting_scheme calc
_refine_ls_wR_factor_gt 0.0796
_refine_ls_wR_factor_ref 0.0821
_reflns_Friedel_coverage 0.796
_reflns_Friedel_fraction_full 0.926
_reflns_Friedel_fraction_max 0.859
_reflns_number_gt 6879
_reflns_number_total 7405
_reflns_threshold_expression 'I > 2\s(I)'
_cod_data_source_file c9ra05255k2.cif
_cod_data_source_block 190320_xm032001_0m
_cod_database_code 7234176
_shelx_shelxl_version_number 2016/6
_shelx_space_group_comment
;
The symmetry employed for this shelxl refinement is uniquely defined
by the following loop, which should always be used as a source of
symmetry information in preference to the above space-group names.
They are only intended as comments.
;
_shelx_estimated_absorpt_t_max 0.953
_shelx_estimated_absorpt_t_min 0.929
_olex2_refinement_description
;
1. Fixed Uiso
 At 1.2 times of:
  All C(H) groups, All C(H,H) groups
 At 1.5 times of:
  All C(H,H,H) groups
2.a Secondary CH2 refined with riding coordinates:
 C20(H20A,H20B), C21(H21A,H21B), C22(H22A,H22B), C23(H23A,H23B), C24(H24A,H24B)
2.b Aromatic/amide H refined with riding coordinates:
 C1(H1), C2(H2), C3(H3), C4(H4), C9(H9), C10(H10), C13(H13), C16(H16),
 C17(H17), C18(H18), C19(H19), C27(H27), C28(H28), C30(H30), C31(H31)
2.c Idealised Me refined as rotating group:
 C25(H25A,H25B,H25C)
;
_olex2_submission_special_instructions 'No special instructions were received'

loop_
_space_group_symop_operation_xyz
'x, y, z'
'-x, y+1/2, -z'

loop_
_atom_site_label
_atom_site_type_symbol
_atom_site_fract_x
_atom_site_fract_y
_atom_site_fract_z
_atom_site_U_iso_or_equiv
_atom_site_adp_type
_atom_site_occupancy
_atom_site_site_symmetry_order
_atom_site_calc_flag
_atom_site_refinement_flags_posn
S1 S 0.77243(5) 0.41067(3) 0.97053(3) 0.02987(10) Uani 1 1 d .
N1 N 0.31463(17) 0.23563(10) 0.56612(12) 0.0259(3) Uani 1 1 d .
N2 N 0.19825(17) 0.37733(10) 0.47576(12) 0.0231(3) Uani 1 1 d .
N3 N 0.53350(16) 0.55713(11) 1.00467(12) 0.0256(3) Uani 1 1 d .
N4 N 0.1515(3) 0.87637(16) 0.3886(3) 0.0682(7) Uani 1 1 d .
C1 C 0.2049(2) 0.12491(13) 0.38662(16) 0.0306(3) Uani 1 1 d .
H1 H 0.252352 0.064817 0.424932 0.037 Uiso 1 1 calc R
C2 C 0.1117(2) 0.12591(14) 0.26741(16) 0.0337(4) Uani 1 1 d .
H2 H 0.096051 0.065557 0.223177 0.040 Uiso 1 1 calc R
C3 C 0.0404(2) 0.21434(15) 0.21132(15) 0.0330(4) Uani 1 1 d .
H3 H -0.022576 0.212358 0.129652 0.040 Uiso 1 1 calc R
C4 C 0.0586(2) 0.30460(14) 0.27106(14) 0.0283(3) Uani 1 1 d .
H4 H 0.009918 0.364455 0.232809 0.034 Uiso 1 1 calc R
C5 C 0.15246(18) 0.30253(12) 0.39045(13) 0.0227(3) Uani 1 1 d .
C6 C 0.2263(2) 0.21511(12) 0.44792(14) 0.0241(3) Uani 1 1 d .
C7 C 0.29586(19) 0.33152(12) 0.57928(13) 0.0229(3) Uani 1 1 d .
C8 C 0.35705(19) 0.38824(12) 0.69043(13) 0.0235(3) Uani 1 1 d .
C9 C 0.2546(2) 0.45541(13) 0.72226(14) 0.0256(3) Uani 1 1 d .
H9 H 0.144235 0.462568 0.672793 0.031 Uiso 1 1 calc R
C10 C 0.31147(19) 0.51185(13) 0.82490(14) 0.0254(3) Uani 1 1 d .
H10 H 0.240414 0.558184 0.844115 0.031 Uiso 1 1 calc R
C11 C 0.47211(18) 0.50120(12) 0.90024(13) 0.0227(3) Uani 1 1 d .
C12 C 0.57451(18) 0.43174(12) 0.86977(13) 0.0230(3) Uani 1 1 d .
C13 C 0.5185(2) 0.37703(12) 0.76541(13) 0.0240(3) Uani 1 1 d .
H13 H 0.589961 0.331852 0.744847 0.029 Uiso 1 1 calc R
C14 C 0.8190(2) 0.53415(14) 1.02211(14) 0.0264(3) Uani 1 1 d .
C15 C 0.69430(19) 0.59599(13) 1.03367(13) 0.0254(3) Uani 1 1 d .
C16 C 0.7317(2) 0.69398(14) 1.07257(15) 0.0317(4) Uani 1 1 d .
H16 H 0.646958 0.737581 1.077069 0.038 Uiso 1 1 calc R
C17 C 0.8926(2) 0.72845(16) 1.10492(16) 0.0376(4) Uani 1 1 d .
H17 H 0.917606 0.795034 1.132471 0.045 Uiso 1 1 calc R
C18 C 1.0157(2) 0.66548(18) 1.09682(17) 0.0391(4) Uani 1 1 d .
H18 H 1.125770 0.688444 1.120740 0.047 Uiso 1 1 calc R
C19 C 0.9794(2) 0.56920(16) 1.05404(15) 0.0340(4) Uani 1 1 d .
H19 H 1.064035 0.526953 1.046435 0.041 Uiso 1 1 calc R
C20 C 0.4196(2) 0.60108(14) 1.05879(14) 0.0281(3) Uani 1 1 d .
H20A H 0.314621 0.564115 1.031607 0.034 Uiso 1 1 calc R
H20B H 0.397393 0.671259 1.032163 0.034 Uiso 1 1 calc R
C21 C 0.4864(2) 0.59845(14) 1.19435(15) 0.0314(4) Uani 1 1 d .
H21A H 0.575769 0.648076 1.221676 0.038 Uiso 1 1 calc R
H21B H 0.398131 0.618814 1.226019 0.038 Uiso 1 1 calc R
C22 C 0.5514(2) 0.49640(16) 1.24580(16) 0.0339(4) Uani 1 1 d .
H22A H 0.645836 0.478746 1.219625 0.041 Uiso 1 1 calc R
H22B H 0.591670 0.501534 1.333331 0.041 Uiso 1 1 calc R
C23 C 0.4260(3) 0.41232(18) 1.21050(19) 0.0427(4) Uani 1 1 d .
H23A H 0.398242 0.400169 1.124310 0.051 Uiso 1 1 calc R
H23B H 0.324753 0.434153 1.225543 0.051 Uiso 1 1 calc R
C24 C 0.4837(3) 0.3141(2) 1.2763(3) 0.0531(6) Uani 1 1 d .
H24A H 0.509972 0.325987 1.362467 0.064 Uiso 1 1 calc R
H24B H 0.392866 0.265202 1.252154 0.064 Uiso 1 1 calc R
C25 C 0.6306(4) 0.2700(2) 1.2539(3) 0.0633(7) Uani 1 1 d .
H25A H 0.609327 0.263559 1.168339 0.095 Uiso 1 1 calc GR
H25B H 0.653259 0.203850 1.290987 0.095 Uiso 1 1 calc GR
H25C H 0.725454 0.313605 1.287807 0.095 Uiso 1 1 calc GR
C26 C 0.1849(2) 0.48176(11) 0.45304(14) 0.0222(3) Uani 1 1 d .
C27 C 0.0319(2) 0.52647(13) 0.41177(15) 0.0278(3) Uani 1 1 d .
H27 H -0.064571 0.487354 0.396908 0.033 Uiso 1 1 calc R
C28 C 0.0211(2) 0.62855(14) 0.39245(16) 0.0312(3) Uani 1 1 d .
H28 H -0.082909 0.660121 0.363650 0.037 Uiso 1 1 calc R
C29 C 0.1641(2) 0.68469(13) 0.41564(16) 0.0302(3) Uani 1 1 d .
C30 C 0.3170(2) 0.63944(13) 0.45514(16) 0.0311(3) Uani 1 1 d .
H30 H 0.413691 0.678222 0.469363 0.037 Uiso 1 1 calc R
C31 C 0.3269(2) 0.53729(13) 0.47354(15) 0.0274(3) Uani 1 1 d .
H31 H 0.430690 0.505308 0.500139 0.033 Uiso 1 1 calc R
C32 C 0.1548(3) 0.79139(15) 0.3994(2) 0.0433(5) Uani 1 1 d .

loop_
_atom_site_aniso_label
_atom_site_aniso_U_11
_atom_site_aniso_U_22
_atom_site_aniso_U_33
_atom_site_aniso_U_23
_atom_site_aniso_U_13
_atom_site_aniso_U_12
S1 0.02395(18) 0.0348(2) 0.02537(18) -0.00125(16) 0.00022(14) 0.00702(16)
N1 0.0304(7) 0.0213(6) 0.0223(6) -0.0002(5) 0.0031(5) -0.0007(5)
N2 0.0266(6) 0.0192(6) 0.0193(6) 0.0004(4) 0.0014(5) 0.0002(5)
N3 0.0197(6) 0.0346(7) 0.0215(6) -0.0077(5) 0.0051(5) -0.0013(5)
N4 0.0698(15) 0.0258(9) 0.0991(19) 0.0059(10) 0.0135(13) 0.0048(9)
C1 0.0348(9) 0.0211(7) 0.0342(8) -0.0034(6) 0.0086(7) -0.0018(6)
C2 0.0381(9) 0.0292(9) 0.0321(9) -0.0104(7) 0.0090(7) -0.0079(7)
C3 0.0350(9) 0.0372(10) 0.0231(8) -0.0070(7) 0.0040(6) -0.0054(7)
C4 0.0296(8) 0.0304(8) 0.0209(7) -0.0007(6) 0.0026(6) -0.0021(6)
C5 0.0232(7) 0.0217(7) 0.0215(7) -0.0019(5) 0.0050(6) -0.0036(5)
C6 0.0259(7) 0.0228(7) 0.0225(7) 0.0000(5) 0.0064(6) -0.0028(6)
C7 0.0238(7) 0.0223(7) 0.0201(7) 0.0007(5) 0.0036(5) -0.0010(5)
C8 0.0267(7) 0.0227(7) 0.0182(6) -0.0009(5) 0.0033(5) 0.0000(5)
C9 0.0221(7) 0.0295(8) 0.0222(7) -0.0014(6) 0.0028(6) 0.0008(6)
C10 0.0228(7) 0.0292(8) 0.0230(7) -0.0028(6) 0.0056(6) 0.0024(6)
C11 0.0226(7) 0.0250(7) 0.0194(6) -0.0016(5) 0.0051(5) -0.0010(5)
C12 0.0202(6) 0.0264(8) 0.0198(6) 0.0006(5) 0.0029(5) 0.0021(5)
C13 0.0265(7) 0.0234(7) 0.0207(7) -0.0001(5) 0.0058(6) 0.0031(6)
C14 0.0225(7) 0.0362(9) 0.0187(7) 0.0002(6) 0.0040(5) -0.0014(6)
C15 0.0227(7) 0.0331(8) 0.0183(6) -0.0003(6) 0.0038(5) -0.0038(6)
C16 0.0321(9) 0.0341(9) 0.0273(8) -0.0039(6) 0.0071(7) -0.0043(7)
C17 0.0385(10) 0.0413(11) 0.0302(9) -0.0024(7) 0.0071(7) -0.0155(8)
C18 0.0283(9) 0.0557(13) 0.0308(9) 0.0018(8) 0.0060(7) -0.0152(8)
C19 0.0235(8) 0.0514(12) 0.0257(8) 0.0016(7) 0.0060(6) -0.0032(7)
C20 0.0239(7) 0.0353(9) 0.0252(7) -0.0058(6) 0.0080(6) 0.0018(6)
C21 0.0320(9) 0.0381(9) 0.0244(7) -0.0070(6) 0.0095(7) 0.0009(7)
C22 0.0297(8) 0.0460(11) 0.0259(8) -0.0004(7) 0.0087(7) 0.0005(7)
C23 0.0382(10) 0.0436(11) 0.0459(10) 0.0047(10) 0.0128(8) -0.0025(9)
C24 0.0580(14) 0.0474(13) 0.0616(15) 0.0117(11) 0.0301(12) 0.0022(10)
C25 0.0757(18) 0.0507(15) 0.0755(19) 0.0098(13) 0.0410(16) 0.0134(13)
C26 0.0267(7) 0.0187(7) 0.0203(7) -0.0001(5) 0.0062(5) 0.0016(5)
C27 0.0246(7) 0.0276(8) 0.0289(8) 0.0026(6) 0.0054(6) 0.0005(6)
C28 0.0308(8) 0.0286(8) 0.0335(8) 0.0054(7) 0.0092(7) 0.0074(6)
C29 0.0398(10) 0.0203(8) 0.0303(8) 0.0015(6) 0.0110(7) 0.0043(6)
C30 0.0315(9) 0.0248(8) 0.0370(9) 0.0004(6) 0.0112(7) -0.0034(6)
C31 0.0247(7) 0.0237(7) 0.0335(8) 0.0007(6) 0.0089(6) 0.0014(6)
C32 0.0470(11) 0.0263(10) 0.0541(12) 0.0029(8) 0.0128(10) 0.0043(8)

loop_
_atom_type_symbol
_atom_type_description
_atom_type_scat_dispersion_real
_atom_type_scat_dispersion_imag
_atom_type_scat_source
C C 0.0033 0.0016 'International Tables Vol C Tables 4.2.6.8 and 6.1.1.4'
H H 0.0000 0.0000 'International Tables Vol C Tables 4.2.6.8 and 6.1.1.4'
N N 0.0061 0.0033 'International Tables Vol C Tables 4.2.6.8 and 6.1.1.4'
S S 0.1246 0.1234 'International Tables Vol C Tables 4.2.6.8 and 6.1.1.4'

loop_
_geom_angle_atom_site_label_1
_geom_angle_atom_site_label_2
_geom_angle_atom_site_label_3
_geom_angle
C14 S1 C12 98.60(7)
C7 N1 C6 105.38(13)
C5 N2 C7 106.23(13)
C5 N2 C26 125.60(13)
C7 N2 C26 126.19(13)
C11 N3 C15 118.27(13)
C11 N3 C20 119.39(13)
C15 N3 C20 119.31(13)
C2 C1 H1 121.2
C2 C1 C6 117.63(16)
C6 C1 H1 121.2
C1 C2 H2 119.4
C1 C2 C3 121.14(16)
C3 C2 H2 119.4
C2 C3 H3 118.9
C4 C3 C2 122.12(15)
C4 C3 H3 118.9
C3 C4 H4 121.9
C3 C4 C5 116.13(16)
C5 C4 H4 121.9
N2 C5 C4 131.90(15)
N2 C5 C6 105.43(13)
C4 C5 C6 122.65(15)
N1 C6 C5 110.11(14)
C1 C6 N1 129.57(15)
C1 C6 C5 120.32(15)
N1 C7 N2 112.85(14)
N1 C7 C8 126.29(14)
N2 C7 C8 120.72(14)
C9 C8 C7 120.15(14)
C9 C8 C13 118.83(14)
C13 C8 C7 121.02(14)
C8 C9 H9 119.5
C10 C9 C8 121.03(15)
C10 C9 H9 119.5
C9 C10 H10 119.7
C9 C10 C11 120.57(15)
C11 C10 H10 119.7
N3 C11 C12 119.48(13)
C10 C11 N3 122.03(14)
C10 C11 C12 118.50(14)
C11 C12 S1 118.66(11)
C13 C12 S1 120.45(12)
C13 C12 C11 120.81(14)
C8 C13 H13 119.9
C12 C13 C8 120.22(14)
C12 C13 H13 119.9
C15 C14 S1 119.49(12)
C19 C14 S1 120.38(14)
C19 C14 C15 120.12(17)
C14 C15 N3 118.86(15)
C16 C15 N3 122.04(15)
C16 C15 C14 119.10(15)
C15 C16 H16 119.8
C15 C16 C17 120.45(18)
C17 C16 H16 119.8
C16 C17 H17 120.1
C18 C17 C16 119.84(19)
C18 C17 H17 120.1
C17 C18 H18 119.8
C17 C18 C19 120.33(17)
C19 C18 H18 119.8
C14 C19 H19 120.0
C18 C19 C14 120.08(18)
C18 C19 H19 120.0
N3 C20 H20A 109.2
N3 C20 H20B 109.2
N3 C20 C21 112.20(14)
H20A C20 H20B 107.9
C21 C20 H20A 109.2
C21 C20 H20B 109.2
C20 C21 H21A 108.7
C20 C21 H21B 108.7
H21A C21 H21B 107.6
C22 C21 C20 114.14(14)
C22 C21 H21A 108.7
C22 C21 H21B 108.7
C21 C22 H22A 108.7
C21 C22 H22B 108.7
H22A C22 H22B 107.6
C23 C22 C21 114.40(16)
C23 C22 H22A 108.7
C23 C22 H22B 108.7
C22 C23 H23A 108.7
C22 C23 H23B 108.7
C22 C23 C24 114.07(18)
H23A C23 H23B 107.6
C24 C23 H23A 108.7
C24 C23 H23B 108.7
C23 C24 H24A 108.8
C23 C24 H24B 108.8
H24A C24 H24B 107.7
C25 C24 C23 113.7(2)
C25 C24 H24A 108.8
C25 C24 H24B 108.8
C24 C25 H25A 109.5
C24 C25 H25B 109.5
C24 C25 H25C 109.5
H25A C25 H25B 109.5
H25A C25 H25C 109.5
H25B C25 H25C 109.5
C27 C26 N2 120.07(14)
C31 C26 N2 118.76(14)
C31 C26 C27 121.17(15)
C26 C27 H27 120.3
C28 C27 C26 119.36(16)
C28 C27 H27 120.3
C27 C28 H28 120.3
C27 C28 C29 119.40(16)
C29 C28 H28 120.3
C28 C29 C32 120.00(17)
C30 C29 C28 121.05(16)
C30 C29 C32 118.95(17)
C29 C30 H30 120.4
C31 C30 C29 119.24(17)
C31 C30 H30 120.4
C26 C31 H31 120.1
C30 C31 C26 119.76(16)
C30 C31 H31 120.1
N4 C32 C29 178.2(3)

loop_
_geom_bond_atom_site_label_1
_geom_bond_atom_site_label_2
_geom_bond_distance
S1 C12 1.7655(15)
S1 C14 1.7637(19)
N1 C6 1.396(2)
N1 C7 1.309(2)
N2 C5 1.390(2)
N2 C7 1.392(2)
N2 C26 1.421(2)
N3 C11 1.4018(19)
N3 C15 1.416(2)
N3 C20 1.461(2)
N4 C32 1.144(3)
C1 H1 0.9500
C1 C2 1.389(3)
C1 C6 1.392(2)
C2 H2 0.9500
C2 C3 1.400(3)
C3 H3 0.9500
C3 C4 1.385(2)
C4 H4 0.9500
C4 C5 1.392(2)
C5 C6 1.401(2)
C7 C8 1.469(2)
C8 C9 1.395(2)
C8 C13 1.400(2)
C9 H9 0.9500
C9 C10 1.386(2)
C10 H10 0.9500
C10 C11 1.395(2)
C11 C12 1.408(2)
C12 C13 1.389(2)
C13 H13 0.9500
C14 C15 1.399(2)
C14 C19 1.393(2)
C15 C16 1.394(2)
C16 H16 0.9500
C16 C17 1.394(3)
C17 H17 0.9500
C17 C18 1.383(3)
C18 H18 0.9500
C18 C19 1.384(3)
C19 H19 0.9500
C20 H20A 0.9900
C20 H20B 0.9900
C20 C21 1.531(2)
C21 H21A 0.9900
C21 H21B 0.9900
C21 C22 1.528(3)
C22 H22A 0.9900
C22 H22B 0.9900
C22 C23 1.523(3)
C23 H23A 0.9900
C23 H23B 0.9900
C23 C24 1.529(3)
C24 H24A 0.9900
C24 H24B 0.9900
C24 C25 1.498(4)
C25 H25A 0.9800
C25 H25B 0.9800
C25 H25C 0.9800
C26 C27 1.387(2)
C26 C31 1.385(2)
C27 H27 0.9500
C27 C28 1.383(2)
C28 H28 0.9500
C28 C29 1.394(3)
C29 C30 1.388(3)
C29 C32 1.440(3)
C30 H30 0.9500
C30 C31 1.383(2)
C31 H31 0.9500
